data_4081053
loop_
_publ_author_name
'Mansell, Stephen M.'
'Farnaby, Joy H.'
'Germeroth, Anne I.'
'Arnold, Polly L.'

_publ_section_title
;
 Thermally Stable Uranium Dinitrogen Complex with Siloxide Supporting
 Ligands
;
_journal_issue 15
_journal_name_full Organometallics
_journal_page_first 4214
_journal_paper_doi 10.1021/om4003957
_journal_volume 32
_journal_year 2013
_chemical_formula_moiety 'C162 H198 N2 O6 Si6 U2, 6(C6 H6)'
_chemical_formula_sum 'C198 H234 N2 O6 Si6 U2'
_chemical_formula_weight 3382.47
_chemical_name_systematic
; 
 ? 
;
_space_group_IT_number 15
_symmetry_cell_setting monoclinic
_symmetry_space_group_name_Hall '-C 2yc'
_symmetry_space_group_name_H-M 'C 1 2/c 1'
_atom_sites_solution_hydrogens geom
_atom_sites_solution_primary direct
_atom_sites_solution_secondary difmap
_audit_creation_method SHELXL-97
_cell_angle_alpha 90.00
_cell_angle_beta 120.871(5)
_cell_angle_gamma 90.00
_cell_formula_units_Z 4
_cell_length_a 38.9299(14)
_cell_length_b 18.1633(3)
_cell_length_c 29.0426(9)
_cell_measurement_reflns_used 19467
_cell_measurement_temperature 170(2)
_cell_measurement_theta_max 26.3143
_cell_measurement_theta_min 3.0696
_cell_volume 17626.5(13)
_computing_cell_refinement
;
CrysAlisPro, Agilent Technologies,
Version 1.171.35.19 (release 27-10-2011 CrysAlis171 .NET)
(compiled Oct 27 2011,15:02:11)
;
_computing_data_collection
;
CrysAlisPro, Agilent Technologies,
Version 1.171.35.19 (release 27-10-2011 CrysAlis171 .NET)
(compiled Oct 27 2011,15:02:11)
;
_computing_data_reduction
;
CrysAlisPro, Agilent Technologies,
Version 1.171.35.19 (release 27-10-2011 CrysAlis171 .NET)
(compiled Oct 27 2011,15:02:11)
;
_computing_structure_refinement 'SHELXL-97 (Sheldrick, 1997)'
_computing_structure_solution 'SHELXS-97 (Sheldrick, 1990)'
_diffrn_ambient_temperature 170(2)
_diffrn_detector_area_resol_mean 16.1042
_diffrn_measured_fraction_theta_full 0.998
_diffrn_measured_fraction_theta_max 0.998
_diffrn_measurement_device_type 'Xcalibur, Eos'
_diffrn_measurement_method '\w scans'
_diffrn_radiation_monochromator graphite
_diffrn_radiation_source 'Enhance (Mo) X-ray Source'
_diffrn_radiation_type MoK\a
_diffrn_radiation_wavelength 0.71073
_diffrn_reflns_av_R_equivalents 0.0810
_diffrn_reflns_av_sigmaI/netI 0.0880
_diffrn_reflns_limit_h_max 48
_diffrn_reflns_limit_h_min -48
_diffrn_reflns_limit_k_max 22
_diffrn_reflns_limit_k_min -22
_diffrn_reflns_limit_l_max 36
_diffrn_reflns_limit_l_min -36
_diffrn_reflns_number 76838
_diffrn_reflns_theta_full 26.37
_diffrn_reflns_theta_max 26.37
_diffrn_reflns_theta_min 3.08
_diffrn_standards_number 0
_exptl_absorpt_coefficient_mu 1.932
_exptl_absorpt_correction_T_max 1.00000
_exptl_absorpt_correction_T_min 0.75548
_exptl_absorpt_correction_type multi-scan
_exptl_absorpt_process_details
;
CrysAlisPro, Agilent Technologies,
Version 1.171.35.19 (release 27-10-2011 CrysAlis171 .NET)
(compiled Oct 27 2011,15:02:11)
Empirical absorption correction using spherical harmonics,
 implemented in SCALE3 ABSPACK scaling algorithm.
;
_exptl_crystal_colour Red
_exptl_crystal_density_diffrn 1.275
_exptl_crystal_density_method 'not measured'
_exptl_crystal_description Block
_exptl_crystal_F_000 7008
_exptl_crystal_size_max 0.41
_exptl_crystal_size_mid 0.39
_exptl_crystal_size_min 0.20
_refine_diff_density_max 2.693
_refine_diff_density_min -1.063
_refine_diff_density_rms 0.108
_refine_ls_extinction_method none
_refine_ls_goodness_of_fit_ref 0.966
_refine_ls_hydrogen_treatment constr
_refine_ls_matrix_type full
_refine_ls_number_parameters 963
_refine_ls_number_reflns 17993
_refine_ls_number_restraints 165
_refine_ls_restrained_S_all 0.972
_refine_ls_R_factor_all 0.0789
_refine_ls_R_factor_gt 0.0424
_refine_ls_shift/su_max 0.002
_refine_ls_shift/su_mean 0.000
_refine_ls_structure_factor_coef Fsqd
_refine_ls_weighting_details 'calc w=1/[\s^2^(Fo^2^)+(0.0598P)^2^+0.0000P] where P=(Fo^2^+2Fc^2^)/3'
_refine_ls_weighting_scheme calc
_refine_ls_wR_factor_gt 0.1051
_refine_ls_wR_factor_ref 0.1125
_reflns_number_gt 11644
_reflns_number_total 17993
_reflns_threshold_expression >2sigma(I)
_cod_data_source_file om4003957_si_002.cif
_cod_data_source_block 1E
_cod_depositor_comments
;
The following automatic conversions were performed:

'_symmetry_cell_setting' value 'Monoclinic' changed to 'monoclinic'
according to /home/saulius/struct/CIF-dictionaries/cif_core.dic
dictionary named 'cif_core.dic' version 2.4.2 from 2011-04-26.

Automatic conversion script
Id: cif_fix_values 1891 2012-01-12 08:04:46Z andrius 
;
_cod_original_sg_symbol_H-M C2/c
_cod_database_code 4081053

loop_
_symmetry_equiv_pos_as_xyz
'x, y, z'
'-x, y, -z+1/2'
'x+1/2, y+1/2, z'
'-x+1/2, y+1/2, -z+1/2'
'-x, -y, -z'
'x, -y, z-1/2'
'-x+1/2, -y+1/2, -z'
'x+1/2, -y+1/2, z-1/2'

loop_
_atom_site_label
_atom_site_type_symbol
_atom_site_fract_x
_atom_site_fract_y
_atom_site_fract_z
_atom_site_U_iso_or_equiv
_atom_site_adp_type
_atom_site_occupancy
_atom_site_symmetry_multiplicity
_atom_site_calc_flag
_atom_site_refinement_flags
U1 U 0.451729(5) 0.713071(9) 0.775362(7) 0.02265(6) Uani 1 1 d U
N1 N 0.5080(6) 0.7336(6) 0.7645(6) 0.061(4) Uani 0.50 1 d PU
N2 N 0.4902(5) 0.6918(5) 0.7324(5) 0.046(3) Uani 0.50 1 d PU
O1 O 0.39916(9) 0.76432(17) 0.71398(12) 0.0297(8) Uani 1 1 d .
O2 O 0.47226(10) 0.77126(16) 0.84852(12) 0.0309(8) Uani 1 1 d .
O3 O 0.43848(9) 0.60300(16) 0.78576(12) 0.0268(7) Uani 1 1 d .
Si1 Si 0.35643(4) 0.79654(8) 0.66292(6) 0.0340(3) Uani 1 1 d .
Si2 Si 0.48738(5) 0.82598(8) 0.90126(6) 0.0334(3) Uani 1 1 d .
Si3 Si 0.43240(5) 0.51790(7) 0.80114(6) 0.0325(3) Uani 1 1 d .
C1 C 0.36722(15) 0.8873(3) 0.6408(2) 0.0360(13) Uani 1 1 d .
C2 C 0.35411(16) 0.9075(3) 0.5869(2) 0.0440(14) Uani 1 1 d .
C3 C 0.36559(19) 0.9743(4) 0.5755(3) 0.0568(18) Uani 1 1 d .
H3 H 0.3568 0.9854 0.5391 0.068 Uiso 1 1 calc R
C4 C 0.3887(2) 1.0244(4) 0.6136(3) 0.0627(19) Uani 1 1 d .
C5 C 0.3999(2) 1.0074(3) 0.6666(3) 0.0532(16) Uani 1 1 d .
H5 H 0.4145 1.0426 0.6941 0.064 Uiso 1 1 calc R
C6 C 0.39016(17) 0.9403(3) 0.6798(2) 0.0427(14) Uani 1 1 d .
C7 C 0.32646(17) 0.8592(4) 0.5392(2) 0.0596(18) Uani 1 1 d .
H7A H 0.3417 0.8178 0.5370 0.089 Uiso 1 1 calc R
H7B H 0.3152 0.8883 0.5062 0.089 Uiso 1 1 calc R
H7C H 0.3048 0.8405 0.5437 0.089 Uiso 1 1 calc R
C8 C 0.4013(3) 1.0965(4) 0.5989(3) 0.098(3) Uani 1 1 d .
H8A H 0.4256 1.0881 0.5973 0.147 Uiso 1 1 calc R
H8B H 0.4066 1.1339 0.6261 0.147 Uiso 1 1 calc R
H8C H 0.3797 1.1135 0.5638 0.147 Uiso 1 1 calc R
C9 C 0.4031(2) 0.9281(3) 0.7385(2) 0.0554(17) Uani 1 1 d .
H9A H 0.4272 0.8972 0.7556 0.083 Uiso 1 1 calc R
H9B H 0.3816 0.9037 0.7406 0.083 Uiso 1 1 calc R
H9C H 0.4091 0.9757 0.7569 0.083 Uiso 1 1 calc R
C10 C 0.33796(15) 0.7236(3) 0.6078(2) 0.0387(13) Uani 1 1 d .
C11 C 0.29851(17) 0.6962(3) 0.5788(2) 0.0515(16) Uani 1 1 d .
C12 C 0.28936(18) 0.6382(4) 0.5426(2) 0.0608(18) Uani 1 1 d .
H12 H 0.2628 0.6197 0.5241 0.073 Uiso 1 1 calc R
C13 C 0.3169(2) 0.6068(4) 0.5324(2) 0.0613(18) Uani 1 1 d .
C14 C 0.35477(18) 0.6371(4) 0.5582(2) 0.0562(17) Uani 1 1 d .
H14 H 0.3741 0.6188 0.5504 0.067 Uiso 1 1 calc R
C15 C 0.36542(16) 0.6943(3) 0.5957(2) 0.0453(15) Uani 1 1 d .
C16 C 0.26389(17) 0.7281(4) 0.5823(3) 0.067(2) Uani 1 1 d .
H16A H 0.2388 0.7191 0.5485 0.100 Uiso 1 1 calc R
H16B H 0.2678 0.7812 0.5888 0.100 Uiso 1 1 calc R
H16C H 0.2627 0.7045 0.6118 0.100 Uiso 1 1 calc R
C17 C 0.3068(2) 0.5435(4) 0.4933(3) 0.092(3) Uani 1 1 d .
H17A H 0.3018 0.5627 0.4589 0.138 Uiso 1 1 calc R
H17B H 0.2828 0.5180 0.4881 0.138 Uiso 1 1 calc R
H17C H 0.3293 0.5089 0.5078 0.138 Uiso 1 1 calc R
C18 C 0.40758(17) 0.7250(3) 0.6178(2) 0.0555(17) Uani 1 1 d .
H18A H 0.4071 0.7786 0.6213 0.083 Uiso 1 1 calc R
H18B H 0.4170 0.7128 0.5932 0.083 Uiso 1 1 calc R
H18C H 0.4257 0.7033 0.6531 0.083 Uiso 1 1 calc R
C19 C 0.32066(16) 0.8072(3) 0.6888(2) 0.0422(14) Uani 1 1 d U
C20 C 0.2970(2) 0.8687(4) 0.6824(3) 0.0654(18) Uani 1 1 d U
C21 C 0.2742(3) 0.8707(5) 0.7068(4) 0.109(3) Uani 1 1 d U
H21 H 0.2597 0.9143 0.7037 0.131 Uiso 1 1 calc R
C22 C 0.2717(3) 0.8133(5) 0.7346(5) 0.123(3) Uani 1 1 d U
C23 C 0.2933(2) 0.7503(4) 0.7390(3) 0.079(2) Uani 1 1 d U
H23 H 0.2915 0.7088 0.7575 0.095 Uiso 1 1 calc R
C24 C 0.31706(17) 0.7469(3) 0.7174(2) 0.0489(15) Uani 1 1 d U
C25 C 0.2944(2) 0.9354(4) 0.6491(3) 0.080(2) Uani 1 1 d .
H25A H 0.3177 0.9671 0.6702 0.120 Uiso 1 1 calc R
H25B H 0.2699 0.9629 0.6389 0.120 Uiso 1 1 calc R
H25C H 0.2940 0.9190 0.6167 0.120 Uiso 1 1 calc R
C26 C 0.2459(4) 0.8149(6) 0.7624(6) 0.173(5) Uani 1 1 d U
H26A H 0.2179 0.8248 0.7353 0.259 Uiso 1 1 calc R
H26B H 0.2560 0.8537 0.7897 0.259 Uiso 1 1 calc R
H26C H 0.2479 0.7672 0.7793 0.259 Uiso 1 1 calc R
C27 C 0.33761(17) 0.6742(3) 0.7221(2) 0.0490(15) Uani 1 1 d .
H27A H 0.3659 0.6778 0.7503 0.074 Uiso 1 1 calc R
H27B H 0.3356 0.6625 0.6879 0.074 Uiso 1 1 calc R
H27C H 0.3247 0.6353 0.7313 0.074 Uiso 1 1 calc R
C28 C 0.54138(17) 0.8010(3) 0.9538(2) 0.0407(14) Uani 1 1 d .
C29 C 0.55071(18) 0.7252(3) 0.9678(2) 0.0432(14) Uani 1 1 d .
C30 C 0.5898(2) 0.7034(4) 1.0057(2) 0.0580(18) Uani 1 1 d .
H30 H 0.5951 0.6526 1.0141 0.070 Uiso 1 1 calc R
C31 C 0.6203(2) 0.7521(5) 1.0308(3) 0.070(2) Uani 1 1 d .
C32 C 0.6109(2) 0.8265(5) 1.0189(3) 0.073(2) Uani 1 1 d .
H32 H 0.6317 0.8617 1.0370 0.087 Uiso 1 1 calc R
C33 C 0.57227(19) 0.8521(4) 0.9816(2) 0.0518(16) Uani 1 1 d .
C34 C 0.51893(19) 0.6665(3) 0.9432(2) 0.0518(16) Uani 1 1 d .
H34A H 0.5146 0.6529 0.9080 0.078 Uiso 1 1 calc R
H34B H 0.4939 0.6855 0.9392 0.078 Uiso 1 1 calc R
H34C H 0.5276 0.6232 0.9666 0.078 Uiso 1 1 calc R
C35 C 0.6622(2) 0.7276(5) 1.0706(3) 0.100(3) Uani 1 1 d .
H35A H 0.6785 0.7291 1.0538 0.150 Uiso 1 1 calc R
H35B H 0.6616 0.6771 1.0822 0.150 Uiso 1 1 calc R
H35C H 0.6738 0.7604 1.1018 0.150 Uiso 1 1 calc R
C36 C 0.5674(2) 0.9354(3) 0.9760(2) 0.0636(19) Uani 1 1 d .
H36A H 0.5650 0.9509 0.9421 0.095 Uiso 1 1 calc R
H36B H 0.5909 0.9591 1.0060 0.095 Uiso 1 1 calc R
H36C H 0.5433 0.9499 0.9764 0.095 Uiso 1 1 calc R
C37 C 0.45122(17) 0.8098(3) 0.9266(2) 0.0355(13) Uani 1 1 d .
C38 C 0.40967(17) 0.8117(3) 0.8886(2) 0.0375(13) Uani 1 1 d .
C39 C 0.38144(19) 0.7943(3) 0.9016(2) 0.0465(14) Uani 1 1 d .
H39 H 0.3539 0.7945 0.8746 0.056 Uiso 1 1 calc R
C40 C 0.3928(2) 0.7762(3) 0.9543(3) 0.0512(16) Uani 1 1 d .
C41 C 0.4324(2) 0.7772(3) 0.9919(2) 0.0538(17) Uani 1 1 d .
H41 H 0.4404 0.7660 1.0280 0.065 Uiso 1 1 calc R
C42 C 0.46216(18) 0.7940(3) 0.9798(2) 0.0430(14) Uani 1 1 d .
C43 C 0.39361(18) 0.8346(3) 0.8304(2) 0.0517(16) Uani 1 1 d .
H43A H 0.3918 0.7912 0.8092 0.077 Uiso 1 1 calc R
H43B H 0.4117 0.8707 0.8290 0.077 Uiso 1 1 calc R
H43C H 0.3670 0.8564 0.8157 0.077 Uiso 1 1 calc R
C44 C 0.3614(2) 0.7556(4) 0.9681(3) 0.072(2) Uani 1 1 d .
H44A H 0.3537 0.7040 0.9587 0.108 Uiso 1 1 calc R
H44B H 0.3378 0.7871 0.9479 0.108 Uiso 1 1 calc R
H44C H 0.3723 0.7625 1.0066 0.108 Uiso 1 1 calc R
C45 C 0.50491(19) 0.7971(4) 1.0270(2) 0.0633(19) Uani 1 1 d .
H45A H 0.5047 0.7984 1.0606 0.095 Uiso 1 1 calc R
H45B H 0.5181 0.8414 1.0242 0.095 Uiso 1 1 calc R
H45C H 0.5195 0.7534 1.0266 0.095 Uiso 1 1 calc R
C46 C 0.48474(17) 0.9235(3) 0.8757(2) 0.0384(13) Uani 1 1 d .
C47 C 0.46736(19) 0.9843(3) 0.8855(2) 0.0480(15) Uani 1 1 d .
C48 C 0.4660(2) 1.0526(3) 0.8640(3) 0.0581(18) Uani 1 1 d .
H48 H 0.4541 1.0926 0.8716 0.070 Uiso 1 1 calc R
C49 C 0.4820(2) 1.0638(3) 0.8309(3) 0.0618(19) Uani 1 1 d .
C50 C 0.50094(19) 1.0061(3) 0.8233(2) 0.0510(16) Uani 1 1 d .
H50 H 0.5137 1.0138 0.8032 0.061 Uiso 1 1 calc R
C51 C 0.50228(19) 0.9359(3) 0.8440(2) 0.0435(15) Uani 1 1 d .
C52 C 0.4501(2) 0.9805(3) 0.9229(3) 0.071(2) Uani 1 1 d .
H52A H 0.4430 1.0301 0.9284 0.107 Uiso 1 1 calc R
H52B H 0.4702 0.9595 0.9575 0.107 Uiso 1 1 calc R
H52C H 0.4262 0.9493 0.9065 0.107 Uiso 1 1 calc R
C53 C 0.4810(3) 1.1403(3) 0.8076(3) 0.095(3) Uani 1 1 d .
H53A H 0.5047 1.1683 0.8332 0.143 Uiso 1 1 calc R
H53B H 0.4569 1.1666 0.8010 0.143 Uiso 1 1 calc R
H53C H 0.4806 1.1349 0.7738 0.143 Uiso 1 1 calc R
C54 C 0.52557(18) 0.8802(3) 0.8331(2) 0.0496(16) Uani 1 1 d .
H54A H 0.5326 0.8388 0.8581 0.074 Uiso 1 1 calc R
H54B H 0.5500 0.9029 0.8380 0.074 Uiso 1 1 calc R
H54C H 0.5093 0.8623 0.7962 0.074 Uiso 1 1 calc R
C55 C 0.38611(17) 0.5223(3) 0.8080(2) 0.0405(14) Uani 1 1 d .
C56 C 0.3513(2) 0.4790(3) 0.7796(3) 0.0601(19) Uani 1 1 d .
C57 C 0.3178(2) 0.4944(4) 0.7835(3) 0.081(2) Uani 1 1 d .
H57 H 0.2947 0.4645 0.7642 0.097 Uiso 1 1 calc R
C58 C 0.3167(2) 0.5506(4) 0.8138(4) 0.076(2) Uani 1 1 d .
C59 C 0.35150(19) 0.5921(3) 0.8446(3) 0.0535(17) Uani 1 1 d .
H59 H 0.3519 0.6296 0.8677 0.064 Uiso 1 1 calc R
C60 C 0.38522(17) 0.5789(3) 0.8415(2) 0.0400(14) Uani 1 1 d .
C61 C 0.3486(2) 0.4122(4) 0.7466(3) 0.084(3) Uani 1 1 d .
H61A H 0.3417 0.4279 0.7105 0.126 Uiso 1 1 calc R
H61B H 0.3279 0.3787 0.7439 0.126 Uiso 1 1 calc R
H61C H 0.3745 0.3867 0.7639 0.126 Uiso 1 1 calc R
C62 C 0.2796(3) 0.5674(4) 0.8184(4) 0.118(4) Uani 1 1 d .
H62A H 0.2559 0.5449 0.7882 0.177 Uiso 1 1 calc R
H62B H 0.2759 0.6208 0.8180 0.177 Uiso 1 1 calc R
H62C H 0.2837 0.5470 0.8521 0.177 Uiso 1 1 calc R
C63 C 0.42134(17) 0.6271(3) 0.8764(2) 0.0460(15) Uani 1 1 d .
H63A H 0.4239 0.6647 0.8541 0.069 Uiso 1 1 calc R
H63B H 0.4455 0.5967 0.8937 0.069 Uiso 1 1 calc R
H63C H 0.4179 0.6512 0.9040 0.069 Uiso 1 1 calc R
C64 C 0.42538(17) 0.4535(3) 0.7451(2) 0.0369(13) Uani 1 1 d .
C65 C 0.39831(16) 0.4734(3) 0.6918(2) 0.0411(14) Uani 1 1 d .
C66 C 0.39276(19) 0.4293(3) 0.6493(2) 0.0511(16) Uani 1 1 d .
H66 H 0.3740 0.4444 0.6138 0.061 Uiso 1 1 calc R
C67 C 0.4135(2) 0.3642(3) 0.6570(3) 0.0585(18) Uani 1 1 d .
C68 C 0.4382(2) 0.3425(3) 0.7094(3) 0.0597(19) Uani 1 1 d .
H68 H 0.4514 0.2964 0.7161 0.072 Uiso 1 1 calc R
C69 C 0.44480(19) 0.3852(3) 0.7535(3) 0.0470(15) Uani 1 1 d .
C70 C 0.37415(18) 0.5431(3) 0.6781(2) 0.0562(17) Uani 1 1 d .
H70A H 0.3896 0.5840 0.6760 0.084 Uiso 1 1 calc R
H70B H 0.3678 0.5534 0.7060 0.084 Uiso 1 1 calc R
H70C H 0.3493 0.5371 0.6435 0.084 Uiso 1 1 calc R
C71 C 0.4082(3) 0.3181(4) 0.6107(3) 0.083(2) Uani 1 1 d .
H71A H 0.3816 0.3268 0.5794 0.124 Uiso 1 1 calc R
H71B H 0.4110 0.2659 0.6206 0.124 Uiso 1 1 calc R
H71C H 0.4287 0.3315 0.6021 0.124 Uiso 1 1 calc R
C72 C 0.4727(2) 0.3510(3) 0.8078(3) 0.068(2) Uani 1 1 d .
H72A H 0.4600 0.3518 0.8295 0.102 Uiso 1 1 calc R
H72B H 0.4977 0.3791 0.8262 0.102 Uiso 1 1 calc R
H72C H 0.4785 0.3000 0.8030 0.102 Uiso 1 1 calc R
C73 C 0.47974(16) 0.4934(3) 0.8655(2) 0.0324(12) Uani 1 1 d .
C74 C 0.51703(18) 0.5097(3) 0.8699(2) 0.0398(14) Uani 1 1 d .
C75 C 0.55289(18) 0.4944(3) 0.9160(2) 0.0453(14) Uani 1 1 d .
H75 H 0.5771 0.5064 0.9173 0.054 Uiso 1 1 calc R
C76 C 0.55494(19) 0.4621(3) 0.9607(2) 0.0495(16) Uani 1 1 d .
C77 C 0.5189(2) 0.4443(3) 0.9562(2) 0.0512(16) Uani 1 1 d .
H77 H 0.5194 0.4215 0.9860 0.061 Uiso 1 1 calc R
C78 C 0.48174(18) 0.4580(3) 0.9105(2) 0.0411(14) Uani 1 1 d .
C79 C 0.51986(18) 0.5388(3) 0.8231(2) 0.0566(18) Uani 1 1 d .
H79A H 0.5244 0.5921 0.8271 0.085 Uiso 1 1 calc R
H79B H 0.4948 0.5285 0.7896 0.085 Uiso 1 1 calc R
H79C H 0.5421 0.5148 0.8225 0.085 Uiso 1 1 calc R
C80 C 0.5946(2) 0.4459(4) 1.0107(2) 0.071(2) Uani 1 1 d .
H80A H 0.6012 0.4856 1.0368 0.106 Uiso 1 1 calc R
H80B H 0.6155 0.4423 1.0016 0.106 Uiso 1 1 calc R
H80C H 0.5928 0.3992 1.0263 0.106 Uiso 1 1 calc R
C81 C 0.4452(2) 0.4303(3) 0.9102(3) 0.0608(18) Uani 1 1 d .
H81A H 0.4533 0.4045 0.9440 0.091 Uiso 1 1 calc R
H81B H 0.4304 0.3964 0.8801 0.091 Uiso 1 1 calc R
H81C H 0.4279 0.4720 0.9065 0.091 Uiso 1 1 calc R
C82 C 0.3848(3) 0.2270(4) 0.8064(5) 0.166(5) Uani 1 1 d GU
H82 H 0.3964 0.2747 0.8123 0.199 Uiso 1 1 calc R
C83 C 0.3708(3) 0.1924(6) 0.7572(4) 0.183(5) Uani 1 1 d GU
H83 H 0.3727 0.2164 0.7295 0.220 Uiso 1 1 calc R
C84 C 0.3539(3) 0.1226(6) 0.7485(3) 0.169(5) Uani 1 1 d GU
H84 H 0.3443 0.0989 0.7149 0.203 Uiso 1 1 calc R
C85 C 0.3511(2) 0.0874(4) 0.7889(5) 0.166(5) Uani 1 1 d GU
H85 H 0.3396 0.0397 0.7830 0.200 Uiso 1 1 calc R
C86 C 0.3652(3) 0.1220(6) 0.8381(4) 0.164(4) Uani 1 1 d GU
H86 H 0.3633 0.0979 0.8657 0.197 Uiso 1 1 calc R
C87 C 0.3820(2) 0.1918(6) 0.8468(3) 0.147(4) Uani 1 1 d GU
H87 H 0.3917 0.2154 0.8804 0.177 Uiso 1 1 calc R
C88 C 0.2518(3) 0.5348(5) 0.6262(5) 0.167(7) Uani 1 1 d G
H88 H 0.2752 0.5643 0.6407 0.201 Uiso 1 1 calc R
C89 C 0.2241(5) 0.5457(5) 0.6423(3) 0.201(9) Uani 1 1 d G
H89 H 0.2287 0.5828 0.6679 0.242 Uiso 1 1 calc R
C90 C 0.1899(4) 0.5025(7) 0.6209(5) 0.180(6) Uani 1 1 d G
H90 H 0.1710 0.5100 0.6319 0.216 Uiso 1 1 calc R
C91 C 0.1832(2) 0.4483(6) 0.5834(5) 0.136(4) Uani 1 1 d G
H91 H 0.1598 0.4187 0.5688 0.163 Uiso 1 1 calc R
C92 C 0.2108(4) 0.4373(4) 0.5673(3) 0.143(4) Uani 1 1 d G
H92 H 0.2063 0.4003 0.5417 0.171 Uiso 1 1 calc R
C93 C 0.2451(3) 0.4806(7) 0.5887(5) 0.151(5) Uani 1 1 d G
H93 H 0.2640 0.4731 0.5776 0.181 Uiso 1 1 calc R
C94 C 0.2420(5) 0.7062(9) 0.8840(7) 0.315(7) Uani 1 1 d GU
H94 H 0.2589 0.7052 0.8693 0.378 Uiso 1 1 calc R
C95 C 0.2391(5) 0.6445(7) 0.9101(7) 0.324(7) Uani 1 1 d GU
H95 H 0.2539 0.6014 0.9132 0.389 Uiso 1 1 calc R
C96 C 0.2144(5) 0.6460(7) 0.9315(6) 0.344(7) Uani 1 1 d GU
H96 H 0.2123 0.6038 0.9494 0.412 Uiso 1 1 calc R
C97 C 0.1926(5) 0.7091(9) 0.9269(7) 0.370(8) Uani 1 1 d GU
H97 H 0.1757 0.7101 0.9416 0.444 Uiso 1 1 calc R
C98 C 0.1956(5) 0.7707(7) 0.9008(7) 0.336(8) Uani 1 1 d GU
H98 H 0.1807 0.8139 0.8977 0.403 Uiso 1 1 calc R
C99 C 0.2203(5) 0.7693(6) 0.8794(6) 0.296(7) Uani 1 1 d GU
H99 H 0.2223 0.8114 0.8615 0.355 Uiso 1 1 calc R

loop_
_atom_site_aniso_label
_atom_site_aniso_U_11
_atom_site_aniso_U_22
_atom_site_aniso_U_33
_atom_site_aniso_U_23
_atom_site_aniso_U_13
_atom_site_aniso_U_12
U1 0.02616(10) 0.02200(9) 0.02253(9) 0.00038(9) 0.01445(7) 0.00124(9)
N1 0.055(11) 0.075(7) 0.075(12) -0.047(8) 0.048(8) -0.033(9)
N2 0.057(9) 0.047(5) 0.060(8) -0.031(6) 0.049(6) -0.018(7)
O1 0.0273(19) 0.040(2) 0.0258(17) -0.0002(15) 0.0163(16) 0.0015(15)
O2 0.040(2) 0.0298(19) 0.0282(18) 0.0008(14) 0.0214(17) -0.0001(15)
O3 0.0324(19) 0.0208(16) 0.0349(19) 0.0034(14) 0.0228(17) 0.0011(14)
Si1 0.0251(7) 0.0439(9) 0.0313(7) 0.0046(7) 0.0132(6) 0.0085(7)
Si2 0.0497(10) 0.0303(8) 0.0281(8) -0.0050(6) 0.0257(7) -0.0039(7)
Si3 0.0439(9) 0.0240(7) 0.0450(9) 0.0023(6) 0.0338(8) 0.0000(7)
C1 0.029(3) 0.043(3) 0.036(3) 0.009(3) 0.017(3) 0.016(3)
C2 0.034(3) 0.057(4) 0.037(3) 0.015(3) 0.015(3) 0.011(3)
C3 0.054(4) 0.064(4) 0.046(4) 0.031(3) 0.021(3) 0.022(4)
C4 0.070(5) 0.047(4) 0.065(5) 0.020(4) 0.030(4) 0.015(4)
C5 0.073(5) 0.037(3) 0.055(4) 0.012(3) 0.037(4) 0.012(3)
C6 0.051(4) 0.043(3) 0.039(3) 0.008(3) 0.026(3) 0.017(3)
C7 0.039(4) 0.085(5) 0.036(3) 0.018(3) 0.005(3) 0.004(4)
C8 0.121(7) 0.060(5) 0.099(6) 0.039(5) 0.047(6) 0.008(5)
C9 0.076(5) 0.044(3) 0.040(3) -0.004(3) 0.025(3) 0.006(3)
C10 0.026(3) 0.053(4) 0.030(3) 0.001(3) 0.009(2) 0.009(3)
C11 0.032(3) 0.064(4) 0.042(3) 0.002(3) 0.007(3) 0.004(3)
C12 0.036(4) 0.070(4) 0.053(4) -0.006(4) 0.005(3) -0.003(3)
C13 0.045(4) 0.075(5) 0.044(4) -0.017(3) 0.009(3) 0.000(4)
C14 0.044(4) 0.075(4) 0.036(3) -0.012(3) 0.011(3) 0.010(4)
C15 0.031(3) 0.065(4) 0.028(3) -0.005(3) 0.006(3) 0.006(3)
C16 0.026(3) 0.090(5) 0.069(5) -0.013(4) 0.014(3) 0.001(3)
C17 0.074(6) 0.095(6) 0.077(5) -0.041(5) 0.018(5) -0.013(5)
C18 0.037(3) 0.083(5) 0.047(4) -0.022(3) 0.022(3) 0.002(3)
C19 0.036(3) 0.050(3) 0.046(3) 0.005(3) 0.025(3) 0.013(3)
C20 0.064(4) 0.062(4) 0.094(5) 0.031(4) 0.057(4) 0.033(3)
C21 0.133(6) 0.085(5) 0.187(8) 0.061(5) 0.137(6) 0.069(5)
C22 0.132(6) 0.105(6) 0.225(8) 0.082(6) 0.159(6) 0.077(5)
C23 0.085(5) 0.073(4) 0.124(6) 0.037(5) 0.087(5) 0.035(4)
C24 0.038(3) 0.051(3) 0.063(4) 0.010(3) 0.030(3) 0.012(3)
C25 0.070(5) 0.083(5) 0.108(6) 0.046(5) 0.062(5) 0.054(4)
C26 0.213(10) 0.158(8) 0.294(12) 0.108(8) 0.236(9) 0.102(8)
C27 0.045(4) 0.047(3) 0.057(4) 0.014(3) 0.027(3) 0.014(3)
C28 0.051(4) 0.055(4) 0.025(3) -0.013(3) 0.027(3) -0.008(3)
C29 0.048(4) 0.059(4) 0.029(3) 0.002(3) 0.024(3) -0.001(3)
C30 0.058(4) 0.088(5) 0.029(3) 0.019(3) 0.023(3) 0.018(4)
C31 0.047(4) 0.121(6) 0.036(4) -0.002(4) 0.016(3) -0.002(5)
C32 0.054(5) 0.121(7) 0.038(4) -0.024(4) 0.020(4) -0.030(5)
C33 0.049(4) 0.078(5) 0.034(3) -0.011(3) 0.026(3) -0.014(4)
C34 0.067(4) 0.044(4) 0.038(3) 0.013(3) 0.022(3) 0.012(3)
C35 0.066(5) 0.158(9) 0.051(5) 0.010(5) 0.011(4) 0.008(5)
C36 0.069(5) 0.070(5) 0.050(4) -0.028(3) 0.029(4) -0.031(4)
C37 0.054(4) 0.032(3) 0.032(3) -0.003(2) 0.030(3) 0.000(3)
C38 0.050(4) 0.034(3) 0.037(3) -0.002(2) 0.029(3) 0.006(3)
C39 0.054(4) 0.050(4) 0.047(3) 0.000(3) 0.034(3) 0.012(3)
C40 0.061(4) 0.052(4) 0.062(4) 0.012(3) 0.047(4) 0.011(3)
C41 0.078(5) 0.056(4) 0.045(4) 0.008(3) 0.044(4) 0.006(4)
C42 0.059(4) 0.045(3) 0.037(3) -0.006(3) 0.033(3) -0.002(3)
C43 0.050(4) 0.063(4) 0.041(3) 0.005(3) 0.022(3) 0.009(3)
C44 0.085(5) 0.080(5) 0.083(5) 0.018(4) 0.066(5) 0.023(4)
C45 0.066(4) 0.101(5) 0.028(3) -0.008(3) 0.028(3) -0.008(4)
C46 0.057(4) 0.034(3) 0.033(3) -0.007(2) 0.030(3) -0.006(3)
C47 0.072(4) 0.037(3) 0.053(4) -0.012(3) 0.045(4) -0.003(3)
C48 0.090(5) 0.031(3) 0.077(5) -0.015(3) 0.060(4) -0.005(3)
C49 0.091(5) 0.035(3) 0.069(5) -0.001(3) 0.048(4) -0.005(4)
C50 0.074(5) 0.038(3) 0.058(4) -0.002(3) 0.047(4) -0.006(3)
C51 0.070(4) 0.027(3) 0.045(3) -0.005(3) 0.038(3) -0.008(3)
C52 0.118(6) 0.046(4) 0.087(5) -0.014(4) 0.080(5) 0.001(4)
C53 0.160(9) 0.034(4) 0.134(7) 0.013(4) 0.105(7) 0.010(5)
C54 0.073(4) 0.037(3) 0.067(4) -0.002(3) 0.056(4) -0.003(3)
C55 0.045(3) 0.035(3) 0.060(4) 0.002(3) 0.040(3) -0.005(3)
C56 0.063(4) 0.041(3) 0.108(6) -0.012(4) 0.068(4) -0.013(3)
C57 0.074(5) 0.061(4) 0.148(8) -0.029(5) 0.086(6) -0.030(4)
C58 0.079(5) 0.061(4) 0.137(7) -0.001(5) 0.091(6) -0.005(4)
C59 0.062(4) 0.045(3) 0.083(5) -0.003(3) 0.059(4) 0.000(3)
C60 0.055(4) 0.034(3) 0.050(3) 0.006(3) 0.041(3) 0.004(3)
C61 0.089(6) 0.053(4) 0.150(8) -0.039(5) 0.089(6) -0.040(4)
C62 0.125(8) 0.083(6) 0.235(12) -0.031(7) 0.156(9) -0.024(5)
C63 0.062(4) 0.047(3) 0.045(3) -0.006(3) 0.039(3) 0.006(3)
C64 0.048(4) 0.029(3) 0.052(4) -0.002(3) 0.038(3) -0.005(3)
C65 0.039(3) 0.039(3) 0.057(4) -0.009(3) 0.033(3) -0.014(3)
C66 0.060(4) 0.048(4) 0.051(4) -0.019(3) 0.033(3) -0.022(3)
C67 0.084(5) 0.044(4) 0.066(5) -0.023(3) 0.052(4) -0.025(4)
C68 0.085(5) 0.031(3) 0.093(5) -0.014(3) 0.067(5) -0.009(3)
C69 0.067(4) 0.030(3) 0.066(4) -0.001(3) 0.049(4) -0.004(3)
C70 0.055(4) 0.059(4) 0.046(4) -0.007(3) 0.020(3) 0.005(3)
C71 0.127(7) 0.060(4) 0.092(6) -0.042(4) 0.078(6) -0.026(5)
C72 0.116(6) 0.027(3) 0.080(5) 0.012(3) 0.064(5) 0.019(4)
C73 0.046(3) 0.023(3) 0.044(3) 0.005(2) 0.034(3) 0.005(2)
C74 0.052(4) 0.035(3) 0.047(3) 0.015(3) 0.036(3) 0.013(3)
C75 0.051(4) 0.045(3) 0.054(4) 0.010(3) 0.037(3) 0.013(3)
C76 0.059(4) 0.051(4) 0.050(4) 0.012(3) 0.037(3) 0.020(3)
C77 0.075(5) 0.051(4) 0.051(4) 0.020(3) 0.049(4) 0.018(3)
C78 0.059(4) 0.029(3) 0.055(4) 0.010(3) 0.044(3) 0.011(3)
C79 0.045(4) 0.077(4) 0.064(4) 0.035(4) 0.041(3) 0.012(3)
C80 0.072(5) 0.096(5) 0.051(4) 0.021(4) 0.036(4) 0.027(4)
C81 0.084(5) 0.058(4) 0.069(4) 0.033(3) 0.060(4) 0.013(4)
C82 0.175(10) 0.134(9) 0.169(10) 0.010(8) 0.075(9) 0.026(7)
C83 0.209(11) 0.193(11) 0.140(9) 0.030(8) 0.084(9) 0.026(9)
C84 0.201(11) 0.175(11) 0.133(8) -0.014(8) 0.087(8) 0.010(9)
C85 0.179(10) 0.152(9) 0.169(10) -0.009(8) 0.089(9) -0.001(8)
C86 0.168(10) 0.183(10) 0.165(9) -0.005(8) 0.101(9) -0.007(8)
C87 0.150(9) 0.162(10) 0.152(9) -0.016(8) 0.094(8) 0.017(8)
C88 0.123(12) 0.120(11) 0.178(15) -0.010(10) 0.019(10) -0.038(9)
C89 0.177(17) 0.155(14) 0.156(13) -0.030(10) 0.002(14) 0.011(13)
C90 0.178(17) 0.167(14) 0.181(16) -0.018(11) 0.082(13) 0.041(12)
C91 0.091(8) 0.121(10) 0.178(13) 0.030(9) 0.056(8) -0.004(7)
C92 0.153(12) 0.116(9) 0.149(11) 0.000(8) 0.070(11) -0.017(9)
C93 0.119(11) 0.149(12) 0.187(14) 0.039(10) 0.081(10) -0.016(9)
C94 0.49(2) 0.215(15) 0.402(17) 0.057(14) 0.348(15) 0.059(14)
C95 0.51(2) 0.247(14) 0.414(17) 0.113(13) 0.378(14) 0.101(14)
C96 0.52(2) 0.290(15) 0.460(17) 0.120(14) 0.418(14) 0.158(14)
C97 0.53(2) 0.272(16) 0.511(19) 0.149(15) 0.415(16) 0.136(15)
C98 0.48(2) 0.236(14) 0.485(19) 0.074(13) 0.391(15) 0.069(14)
C99 0.48(2) 0.201(13) 0.390(17) 0.032(13) 0.357(15) 0.057(13)

loop_
_atom_type_symbol
_atom_type_description
_atom_type_scat_dispersion_real
_atom_type_scat_dispersion_imag
_atom_type_scat_source
C C 0.0033 0.0016 'International Tables Vol C Tables 4.2.6.8 and 6.1.1.4'
H H 0.0000 0.0000 'International Tables Vol C Tables 4.2.6.8 and 6.1.1.4'
N N 0.0061 0.0033 'International Tables Vol C Tables 4.2.6.8 and 6.1.1.4'
O O 0.0106 0.0060 'International Tables Vol C Tables 4.2.6.8 and 6.1.1.4'
Si Si 0.0817 0.0704 'International Tables Vol C Tables 4.2.6.8 and 6.1.1.4'
U U -9.6767 9.6646 'International Tables Vol C Tables 4.2.6.8 and 6.1.1.4'

loop_
_geom_angle_atom_site_label_1
_geom_angle_atom_site_label_2
_geom_angle_atom_site_label_3
_geom_angle
_geom_angle_site_symmetry_1
_geom_angle_site_symmetry_3
O1 U1 O3 109.44(12) . .
O1 U1 O2 109.13(12) . .
O3 U1 O2 108.64(12) . .
O1 U1 N1 112.0(3) . .
O3 U1 N1 118.1(3) . .
O2 U1 N1 98.8(3) . .
O1 U1 N1 96.5(3) . 2_656
O3 U1 N1 118.7(3) . 2_656
O2 U1 N1 113.5(3) . 2_656
N1 U1 N1 17.9(6) . 2_656
O1 U1 N2 122.5(3) . 2_656
O3 U1 N2 99.8(2) . 2_656
O2 U1 N2 106.4(3) . 2_656
N1 U1 N2 18.3(3) . 2_656
N1 U1 N2 26.9(3) 2_656 2_656
O1 U1 N2 102.9(3) . .
O3 U1 N2 100.5(2) . .
O2 U1 N2 125.4(3) . .
N1 U1 N2 27.0(4) . .
N1 U1 N2 18.2(3) 2_656 .
N2 U1 N2 21.7(5) 2_656 .
N1 N1 N2 96.0(17) 2_656 2_656
N1 N1 N2 42.6(6) 2_656 .
N2 N1 N2 53.5(17) 2_656 .
N1 N1 U1 82(4) 2_656 .
N2 N1 U1 82(3) 2_656 .
N2 N1 U1 77.7(10) . .
N1 N1 U1 80(4) 2_656 2_656
N2 N1 U1 82(3) 2_656 2_656
N2 N1 U1 76.9(10) . 2_656
U1 N1 U1 154.6(5) . 2_656
N1 N2 N2 83.9(16) 2_656 2_656
N1 N2 N1 41.4(18) 2_656 .
N2 N2 N1 42.6(6) 2_656 .
N1 N2 U1 79(3) 2_656 2_656
N2 N2 U1 79(2) 2_656 2_656
N1 N2 U1 76.1(10) . 2_656
N1 N2 U1 80(3) 2_656 .
N2 N2 U1 79(2) 2_656 .
N1 N2 U1 75.3(10) . .
U1 N2 U1 151.4(4) 2_656 .
Si1 O1 U1 174.4(2) . .
Si2 O2 U1 172.99(19) . .
Si3 O3 U1 173.4(2) . .
O1 Si1 C1 108.3(2) . .
O1 Si1 C19 106.4(2) . .
C1 Si1 C19 112.3(2) . .
O1 Si1 C10 106.1(2) . .
C1 Si1 C10 111.9(2) . .
C19 Si1 C10 111.4(2) . .
O2 Si2 C46 105.92(19) . .
O2 Si2 C28 108.6(2) . .
C46 Si2 C28 110.4(3) . .
O2 Si2 C37 106.2(2) . .
C46 Si2 C37 112.9(2) . .
C28 Si2 C37 112.4(2) . .
O3 Si3 C73 106.6(2) . .
O3 Si3 C64 108.6(2) . .
C73 Si3 C64 109.9(2) . .
O3 Si3 C55 105.1(2) . .
C73 Si3 C55 113.6(2) . .
C64 Si3 C55 112.6(2) . .
C6 C1 C2 115.5(5) . .
C6 C1 Si1 119.0(4) . .
C2 C1 Si1 125.5(4) . .
C3 C2 C1 120.7(6) . .
C3 C2 C7 116.6(5) . .
C1 C2 C7 122.7(5) . .
C4 C3 C2 123.3(6) . .
C4 C3 H3 118.4 . .
C2 C3 H3 118.4 . .
C3 C4 C5 116.8(6) . .
C3 C4 C8 121.2(6) . .
C5 C4 C8 122.0(7) . .
C6 C5 C4 121.4(6) . .
C6 C5 H5 119.3 . .
C4 C5 H5 119.3 . .
C5 C6 C1 122.2(5) . .
C5 C6 C9 117.0(5) . .
C1 C6 C9 120.7(5) . .
C2 C7 H7A 109.5 . .
C2 C7 H7B 109.5 . .
H7A C7 H7B 109.5 . .
C2 C7 H7C 109.5 . .
H7A C7 H7C 109.5 . .
H7B C7 H7C 109.5 . .
C4 C8 H8A 109.5 . .
C4 C8 H8B 109.5 . .
H8A C8 H8B 109.5 . .
C4 C8 H8C 109.5 . .
H8A C8 H8C 109.5 . .
H8B C8 H8C 109.5 . .
C6 C9 H9A 109.5 . .
C6 C9 H9B 109.5 . .
H9A C9 H9B 109.5 . .
C6 C9 H9C 109.5 . .
H9A C9 H9C 109.5 . .
H9B C9 H9C 109.5 . .
C15 C10 C11 117.2(5) . .
C15 C10 Si1 118.0(4) . .
C11 C10 Si1 124.8(4) . .
C12 C11 C10 119.6(6) . .
C12 C11 C16 116.4(5) . .
C10 C11 C16 124.0(5) . .
C13 C12 C11 123.3(6) . .
C13 C12 H12 118.4 . .
C11 C12 H12 118.4 . .
C12 C13 C14 116.9(6) . .
C12 C13 C17 123.0(6) . .
C14 C13 C17 120.1(6) . .
C13 C14 C15 121.6(6) . .
C13 C14 H14 119.2 . .
C15 C14 H14 119.2 . .
C10 C15 C14 121.3(5) . .
C10 C15 C18 123.6(5) . .
C14 C15 C18 115.0(5) . .
C11 C16 H16A 109.5 . .
C11 C16 H16B 109.5 . .
H16A C16 H16B 109.5 . .
C11 C16 H16C 109.5 . .
H16A C16 H16C 109.5 . .
H16B C16 H16C 109.5 . .
C13 C17 H17A 109.5 . .
C13 C17 H17B 109.5 . .
H17A C17 H17B 109.5 . .
C13 C17 H17C 109.5 . .
H17A C17 H17C 109.5 . .
H17B C17 H17C 109.5 . .
C15 C18 H18A 109.5 . .
C15 C18 H18B 109.5 . .
H18A C18 H18B 109.5 . .
C15 C18 H18C 109.5 . .
H18A C18 H18C 109.5 . .
H18B C18 H18C 109.5 . .
C20 C19 C24 115.9(5) . .
C20 C19 Si1 126.5(4) . .
C24 C19 Si1 117.6(4) . .
C21 C20 C19 120.1(6) . .
C21 C20 C25 116.9(6) . .
C19 C20 C25 123.0(5) . .
C22 C21 C20 123.0(6) . .
C22 C21 H21 118.5 . .
C20 C21 H21 118.5 . .
C21 C22 C23 117.6(7) . .
C21 C22 C26 123.5(7) . .
C23 C22 C26 118.9(7) . .
C24 C23 C22 121.3(7) . .
C24 C23 H23 119.4 . .
C22 C23 H23 119.4 . .
C23 C24 C19 121.8(6) . .
C23 C24 C27 116.7(6) . .
C19 C24 C27 121.3(5) . .
C20 C25 H25A 109.5 . .
C20 C25 H25B 109.5 . .
H25A C25 H25B 109.5 . .
C20 C25 H25C 109.5 . .
H25A C25 H25C 109.5 . .
H25B C25 H25C 109.5 . .
C22 C26 H26A 109.5 . .
C22 C26 H26B 109.5 . .
H26A C26 H26B 109.5 . .
C22 C26 H26C 109.5 . .
H26A C26 H26C 109.5 . .
H26B C26 H26C 109.5 . .
C24 C27 H27A 109.5 . .
C24 C27 H27B 109.5 . .
H27A C27 H27B 109.5 . .
C24 C27 H27C 109.5 . .
H27A C27 H27C 109.5 . .
H27B C27 H27C 109.5 . .
C33 C28 C29 117.2(5) . .
C33 C28 Si2 124.7(5) . .
C29 C28 Si2 118.0(4) . .
C30 C29 C28 120.6(6) . .
C30 C29 C34 118.0(6) . .
C28 C29 C34 121.3(5) . .
C31 C30 C29 122.6(7) . .
C31 C30 H30 118.7 . .
C29 C30 H30 118.7 . .
C30 C31 C32 116.8(7) . .
C30 C31 C35 121.8(8) . .
C32 C31 C35 121.4(8) . .
C31 C32 C33 123.5(7) . .
C31 C32 H32 118.3 . .
C33 C32 H32 118.3 . .
C28 C33 C32 119.1(6) . .
C28 C33 C36 125.0(6) . .
C32 C33 C36 115.8(6) . .
C29 C34 H34A 109.5 . .
C29 C34 H34B 109.5 . .
H34A C34 H34B 109.5 . .
C29 C34 H34C 109.5 . .
H34A C34 H34C 109.5 . .
H34B C34 H34C 109.5 . .
C31 C35 H35A 109.5 . .
C31 C35 H35B 109.5 . .
H35A C35 H35B 109.5 . .
C31 C35 H35C 109.5 . .
H35A C35 H35C 109.5 . .
H35B C35 H35C 109.5 . .
C33 C36 H36A 109.5 . .
C33 C36 H36B 109.5 . .
H36A C36 H36B 109.5 . .
C33 C36 H36C 109.5 . .
H36A C36 H36C 109.5 . .
H36B C36 H36C 109.5 . .
C42 C37 C38 116.3(5) . .
C42 C37 Si2 125.8(4) . .
C38 C37 Si2 117.9(4) . .
C39 C38 C37 122.4(5) . .
C39 C38 C43 115.9(5) . .
C37 C38 C43 121.7(5) . .
C38 C39 C40 120.7(6) . .
C38 C39 H39 119.7 . .
C40 C39 H39 119.7 . .
C41 C40 C39 117.9(5) . .
C41 C40 C44 121.9(6) . .
C39 C40 C44 120.2(6) . .
C40 C41 C42 122.9(5) . .
C40 C41 H41 118.5 . .
C42 C41 H41 118.5 . .
C41 C42 C37 119.7(5) . .
C41 C42 C45 116.4(5) . .
C37 C42 C45 123.8(5) . .
C38 C43 H43A 109.5 . .
C38 C43 H43B 109.5 . .
H43A C43 H43B 109.5 . .
C38 C43 H43C 109.5 . .
H43A C43 H43C 109.5 . .
H43B C43 H43C 109.5 . .
C40 C44 H44A 109.5 . .
C40 C44 H44B 109.5 . .
H44A C44 H44B 109.5 . .
C40 C44 H44C 109.5 . .
H44A C44 H44C 109.5 . .
H44B C44 H44C 109.5 . .
C42 C45 H45A 109.5 . .
C42 C45 H45B 109.5 . .
H45A C45 H45B 109.5 . .
C42 C45 H45C 109.5 . .
H45A C45 H45C 109.5 . .
H45B C45 H45C 109.5 . .
C47 C46 C51 116.8(5) . .
C47 C46 Si2 126.2(4) . .
C51 C46 Si2 117.0(4) . .
C48 C47 C46 121.9(5) . .
C48 C47 C52 115.6(5) . .
C46 C47 C52 122.5(5) . .
C47 C48 C49 121.0(5) . .
C47 C48 H48 119.5 . .
C49 C48 H48 119.5 . .
C50 C49 C48 117.8(6) . .
C50 C49 C53 121.3(6) . .
C48 C49 C53 120.7(6) . .
C49 C50 C51 122.4(6) . .
C49 C50 H50 118.8 . .
C51 C50 H50 118.8 . .
C50 C51 C46 120.1(5) . .
C50 C51 C54 114.7(5) . .
C46 C51 C54 125.1(5) . .
C47 C52 H52A 109.5 . .
C47 C52 H52B 109.5 . .
H52A C52 H52B 109.5 . .
C47 C52 H52C 109.5 . .
H52A C52 H52C 109.5 . .
H52B C52 H52C 109.5 . .
C49 C53 H53A 109.5 . .
C49 C53 H53B 109.5 . .
H53A C53 H53B 109.5 . .
C49 C53 H53C 109.5 . .
H53A C53 H53C 109.5 . .
H53B C53 H53C 109.5 . .
C51 C54 H54A 109.5 . .
C51 C54 H54B 109.5 . .
H54A C54 H54B 109.5 . .
C51 C54 H54C 109.5 . .
H54A C54 H54C 109.5 . .
H54B C54 H54C 109.5 . .
C56 C55 C60 116.6(5) . .
C56 C55 Si3 126.1(4) . .
C60 C55 Si3 117.1(4) . .
C57 C56 C55 119.8(6) . .
C57 C56 C61 116.6(6) . .
C55 C56 C61 123.5(5) . .
C58 C57 C56 122.9(6) . .
C58 C57 H57 118.5 . .
C56 C57 H57 118.5 . .
C57 C58 C59 118.4(6) . .
C57 C58 C62 122.9(7) . .
C59 C58 C62 118.6(7) . .
C60 C59 C58 120.4(6) . .
C60 C59 H59 119.8 . .
C58 C59 H59 119.8 . .
C59 C60 C55 121.6(5) . .
C59 C60 C63 116.3(5) . .
C55 C60 C63 122.1(5) . .
C56 C61 H61A 109.5 . .
C56 C61 H61B 109.5 . .
H61A C61 H61B 109.5 . .
C56 C61 H61C 109.5 . .
H61A C61 H61C 109.5 . .
H61B C61 H61C 109.5 . .
C58 C62 H62A 109.5 . .
C58 C62 H62B 109.5 . .
H62A C62 H62B 109.5 . .
C58 C62 H62C 109.5 . .
H62A C62 H62C 109.5 . .
H62B C62 H62C 109.5 . .
C60 C63 H63A 109.5 . .
C60 C63 H63B 109.5 . .
H63A C63 H63B 109.5 . .
C60 C63 H63C 109.5 . .
H63A C63 H63C 109.5 . .
H63B C63 H63C 109.5 . .
C65 C64 C69 116.9(5) . .
C65 C64 Si3 118.8(4) . .
C69 C64 Si3 124.3(4) . .
C66 C65 C64 121.1(5) . .
C66 C65 C70 117.3(6) . .
C64 C65 C70 121.6(5) . .
C67 C66 C65 122.5(6) . .
C67 C66 H66 118.7 . .
C65 C66 H66 118.7 . .
C68 C67 C66 116.1(6) . .
C68 C67 C71 121.7(6) . .
C66 C67 C71 122.1(7) . .
C67 C68 C69 123.3(6) . .
C67 C68 H68 118.4 . .
C69 C68 H68 118.4 . .
C68 C69 C64 119.8(6) . .
C68 C69 C72 115.0(5) . .
C64 C69 C72 125.2(5) . .
C65 C70 H70A 109.5 . .
C65 C70 H70B 109.5 . .
H70A C70 H70B 109.5 . .
C65 C70 H70C 109.5 . .
H70A C70 H70C 109.5 . .
H70B C70 H70C 109.5 . .
C67 C71 H71A 109.5 . .
C67 C71 H71B 109.5 . .
H71A C71 H71B 109.5 . .
C67 C71 H71C 109.5 . .
H71A C71 H71C 109.5 . .
H71B C71 H71C 109.5 . .
C69 C72 H72A 109.5 . .
C69 C72 H72B 109.5 . .
H72A C72 H72B 109.5 . .
C69 C72 H72C 109.5 . .
H72A C72 H72C 109.5 . .
H72B C72 H72C 109.5 . .
C74 C73 C78 116.1(5) . .
C74 C73 Si3 118.3(4) . .
C78 C73 Si3 125.6(4) . .
C75 C74 C73 121.6(5) . .
C75 C74 C79 116.0(5) . .
C73 C74 C79 122.2(5) . .
C74 C75 C76 122.5(6) . .
C74 C75 H75 118.8 . .
C76 C75 H75 118.8 . .
C77 C76 C75 116.3(6) . .
C77 C76 C80 122.1(6) . .
C75 C76 C80 121.5(6) . .
C76 C77 C78 123.7(5) . .
C76 C77 H77 118.2 . .
C78 C77 H77 118.2 . .
C77 C78 C73 119.8(5) . .
C77 C78 C81 117.4(5) . .
C73 C78 C81 122.7(5) . .
C74 C79 H79A 109.5 . .
C74 C79 H79B 109.5 . .
H79A C79 H79B 109.5 . .
C74 C79 H79C 109.5 . .
H79A C79 H79C 109.5 . .
H79B C79 H79C 109.5 . .
C76 C80 H80A 109.5 . .
C76 C80 H80B 109.5 . .
H80A C80 H80B 109.5 . .
C76 C80 H80C 109.5 . .
H80A C80 H80C 109.5 . .
H80B C80 H80C 109.5 . .
C78 C81 H81A 109.5 . .
C78 C81 H81B 109.5 . .
H81A C81 H81B 109.5 . .
C78 C81 H81C 109.5 . .
H81A C81 H81C 109.5 . .
H81B C81 H81C 109.5 . .
C83 C82 C87 120.0 . .
C83 C82 H82 120.0 . .
C87 C82 H82 120.0 . .
C82 C83 C84 120.0 . .
C82 C83 H83 120.0 . .
C84 C83 H83 120.0 . .
C85 C84 C83 120.0 . .
C85 C84 H84 120.0 . .
C83 C84 H84 120.0 . .
C86 C85 C84 120.0 . .
C86 C85 H85 120.0 . .
C84 C85 H85 120.0 . .
C85 C86 C87 120.0 . .
C85 C86 H86 120.0 . .
C87 C86 H86 120.0 . .
C86 C87 C82 120.0 . .
C86 C87 H87 120.0 . .
C82 C87 H87 120.0 . .
C89 C88 C93 120.0 . .
C89 C88 H88 120.0 . .
C93 C88 H88 120.0 . .
C88 C89 C90 120.0 . .
C88 C89 H89 120.0 . .
C90 C89 H89 120.0 . .
C89 C90 C91 120.0 . .
C89 C90 H90 120.0 . .
C91 C90 H90 120.0 . .
C90 C91 C92 120.0 . .
C90 C91 H91 120.0 . .
C92 C91 H91 120.0 . .
C91 C92 C93 120.0 . .
C91 C92 H92 120.0 . .
C93 C92 H92 120.0 . .
C92 C93 C88 120.0 . .
C92 C93 H93 120.0 . .
C88 C93 H93 120.0 . .
C95 C94 C99 120.0 . .
C95 C94 H94 120.0 . .
C99 C94 H94 120.0 . .
C96 C95 C94 120.0 . .
C96 C95 H95 120.0 . .
C94 C95 H95 120.0 . .
C97 C96 C95 120.0 . .
C97 C96 H96 120.0 . .
C95 C96 H96 120.0 . .
C96 C97 C98 120.0 . .
C96 C97 H97 120.0 . .
C98 C97 H97 120.0 . .
C99 C98 C97 120.0 . .
C99 C98 H98 120.0 . .
C97 C98 H98 120.0 . .
C98 C99 C94 120.0 . .
C98 C99 H99 120.0 . .
C94 C99 H99 120.0 . .

loop_
_geom_bond_atom_site_label_1
_geom_bond_atom_site_label_2
_geom_bond_distance
_geom_bond_site_symmetry_2
U1 O1 2.119(3) .
U1 O3 2.125(3) .
U1 O2 2.128(3) .
U1 N1 2.40(2) .
U1 N1 2.41(2) 2_656
U1 N2 2.417(18) 2_656
U1 N2 2.421(18) .
N1 N1 0.75(3) 2_656
N1 N2 0.765(11) 2_656
N1 N2 1.124(12) .
N1 U1 2.41(2) 2_656
N2 N1 0.765(11) 2_656
N2 N2 0.91(2) 2_656
N2 U1 2.417(18) 2_656
O1 Si1 1.667(3) .
O2 Si2 1.660(3) .
O3 Si3 1.659(3) .
Si1 C1 1.892(5) .
Si1 C19 1.902(6) .
Si1 C10 1.911(5) .
Si2 C46 1.903(5) .
Si2 C28 1.913(6) .
Si2 C37 1.916(5) .
Si3 C73 1.885(5) .
Si3 C64 1.907(5) .
Si3 C55 1.913(5) .
C1 C6 1.402(7) .
C1 C2 1.423(7) .
C2 C3 1.392(8) .
C2 C7 1.522(8) .
C3 C4 1.358(9) .
C3 H3 0.9500 .
C4 C5 1.402(8) .
C4 C8 1.533(9) .
C5 C6 1.389(8) .
C5 H5 0.9500 .
C6 C9 1.525(7) .
C7 H7A 0.9800 .
C7 H7B 0.9800 .
C7 H7C 0.9800 .
C8 H8A 0.9800 .
C8 H8B 0.9800 .
C8 H8C 0.9800 .
C9 H9A 0.9800 .
C9 H9B 0.9800 .
C9 H9C 0.9800 .
C10 C15 1.391(8) .
C10 C11 1.410(7) .
C11 C12 1.400(8) .
C11 C16 1.517(8) .
C12 C13 1.372(9) .
C12 H12 0.9500 .
C13 C14 1.381(8) .
C13 C17 1.519(9) .
C14 C15 1.404(8) .
C14 H14 0.9500 .
C15 C18 1.528(8) .
C16 H16A 0.9800 .
C16 H16B 0.9800 .
C16 H16C 0.9800 .
C17 H17A 0.9800 .
C17 H17B 0.9800 .
C17 H17C 0.9800 .
C18 H18A 0.9800 .
C18 H18B 0.9800 .
C18 H18C 0.9800 .
C19 C20 1.398(7) .
C19 C24 1.423(8) .
C20 C21 1.390(9) .
C20 C25 1.521(8) .
C21 C22 1.352(10) .
C21 H21 0.9500 .
C22 C23 1.387(10) .
C22 C26 1.577(10) .
C23 C24 1.359(8) .
C23 H23 0.9500 .
C24 C27 1.513(8) .
C25 H25A 0.9800 .
C25 H25B 0.9800 .
C25 H25C 0.9800 .
C26 H26A 0.9800 .
C26 H26B 0.9800 .
C26 H26C 0.9800 .
C27 H27A 0.9800 .
C27 H27B 0.9800 .
C27 H27C 0.9800 .
C28 C33 1.401(8) .
C28 C29 1.430(7) .
C29 C30 1.401(8) .
C29 C34 1.506(8) .
C30 C31 1.356(9) .
C30 H30 0.9500 .
C31 C32 1.396(11) .
C31 C35 1.503(10) .
C32 C33 1.408(9) .
C32 H32 0.9500 .
C33 C36 1.524(9) .
C34 H34A 0.9800 .
C34 H34B 0.9800 .
C34 H34C 0.9800 .
C35 H35A 0.9800 .
C35 H35B 0.9800 .
C35 H35C 0.9800 .
C36 H36A 0.9800 .
C36 H36B 0.9800 .
C36 H36C 0.9800 .
C37 C42 1.407(7) .
C37 C38 1.416(7) .
C38 C39 1.371(8) .
C38 C43 1.528(7) .
C39 C40 1.397(8) .
C39 H39 0.9500 .
C40 C41 1.359(9) .
C40 C44 1.515(8) .
C41 C42 1.405(8) .
C41 H41 0.9500 .
C42 C45 1.519(8) .
C43 H43A 0.9800 .
C43 H43B 0.9800 .
C43 H43C 0.9800 .
C44 H44A 0.9800 .
C44 H44B 0.9800 .
C44 H44C 0.9800 .
C45 H45A 0.9800 .
C45 H45B 0.9800 .
C45 H45C 0.9800 .
C46 C47 1.399(7) .
C46 C51 1.416(7) .
C47 C48 1.377(8) .
C47 C52 1.546(8) .
C48 C49 1.403(8) .
C48 H48 0.9500 .
C49 C50 1.362(8) .
C49 C53 1.537(8) .
C50 C51 1.399(7) .
C50 H50 0.9500 .
C51 C54 1.498(7) .
C52 H52A 0.9800 .
C52 H52B 0.9800 .
C52 H52C 0.9800 .
C53 H53A 0.9800 .
C53 H53B 0.9800 .
C53 H53C 0.9800 .
C54 H54A 0.9800 .
C54 H54B 0.9800 .
C54 H54C 0.9800 .
C55 C56 1.410(8) .
C55 C60 1.430(7) .
C56 C57 1.397(8) .
C56 C61 1.516(8) .
C57 C58 1.362(9) .
C57 H57 0.9500 .
C58 C59 1.400(9) .
C58 C62 1.547(9) .
C59 C60 1.381(7) .
C59 H59 0.9500 .
C60 C63 1.519(8) .
C61 H61A 0.9800 .
C61 H61B 0.9800 .
C61 H61C 0.9800 .
C62 H62A 0.9800 .
C62 H62B 0.9800 .
C62 H62C 0.9800 .
C63 H63A 0.9800 .
C63 H63B 0.9800 .
C63 H63C 0.9800 .
C64 C65 1.400(7) .
C64 C69 1.407(7) .
C65 C66 1.392(7) .
C65 C70 1.503(8) .
C66 C67 1.383(8) .
C66 H66 0.9500 .
C67 C68 1.377(9) .
C67 C71 1.505(8) .
C68 C69 1.403(8) .
C68 H68 0.9500 .
C69 C72 1.516(8) .
C70 H70A 0.9800 .
C70 H70B 0.9800 .
C70 H70C 0.9800 .
C71 H71A 0.9800 .
C71 H71B 0.9800 .
C71 H71C 0.9800 .
C72 H72A 0.9800 .
C72 H72B 0.9800 .
C72 H72C 0.9800 .
C73 C74 1.422(7) .
C73 C78 1.422(7) .
C74 C75 1.378(7) .
C74 C79 1.513(7) .
C75 C76 1.387(7) .
C75 H75 0.9500 .
C76 C77 1.381(8) .
C76 C80 1.509(8) .
C77 C78 1.395(8) .
C77 H77 0.9500 .
C78 C81 1.507(8) .
C79 H79A 0.9800 .
C79 H79B 0.9800 .
C79 H79C 0.9800 .
C80 H80A 0.9800 .
C80 H80B 0.9800 .
C80 H80C 0.9800 .
C81 H81A 0.9800 .
C81 H81B 0.9800 .
C81 H81C 0.9800 .
C82 C83 1.3900 .
C82 C87 1.3900 .
C82 H82 0.9500 .
C83 C84 1.3900 .
C83 H83 0.9500 .
C84 C85 1.3900 .
C84 H84 0.9500 .
C85 C86 1.3900 .
C85 H85 0.9500 .
C86 C87 1.3900 .
C86 H86 0.9500 .
C87 H87 0.9500 .
C88 C89 1.3900 .
C88 C93 1.3900 .
C88 H88 0.9500 .
C89 C90 1.3900 .
C89 H89 0.9500 .
C90 C91 1.3900 .
C90 H90 0.9500 .
C91 C92 1.3900 .
C91 H91 0.9500 .
C92 C93 1.3900 .
C92 H92 0.9500 .
C93 H93 0.9500 .
C94 C95 1.3900 .
C94 C99 1.3900 .
C94 H94 0.9500 .
C95 C96 1.3900 .
C95 H95 0.9500 .
C96 C97 1.3900 .
C96 H96 0.9500 .
C97 C98 1.3900 .
C97 H97 0.9500 .
C98 C99 1.3900 .
C98 H98 0.9500 .
C99 H99 0.9500 .

loop_
_geom_torsion_atom_site_label_1
_geom_torsion_atom_site_label_2
_geom_torsion_atom_site_label_3
_geom_torsion_atom_site_label_4
_geom_torsion
_geom_torsion_site_symmetry_1
_geom_torsion_site_symmetry_4
O1 U1 N1 N1 -31.6(6) . 2_656
O3 U1 N1 N1 96.8(6) . 2_656
O2 U1 N1 N1 -146.5(6) . 2_656
N2 U1 N1 N1 97.2(19) 2_656 2_656
N2 U1 N1 N1 43.1(9) . 2_656
O1 U1 N1 N2 -128.9(16) . 2_656
O3 U1 N1 N2 -0.4(18) . 2_656
O2 U1 N1 N2 116.3(16) . 2_656
N1 U1 N1 N2 -97.2(19) 2_656 2_656
N2 U1 N1 N2 -54.2(17) . 2_656
O1 U1 N1 N2 -74.7(6) . .
O3 U1 N1 N2 53.7(7) . .
O2 U1 N1 N2 170.4(6) . .
N1 U1 N1 N2 -43.1(9) 2_656 .
N2 U1 N1 N2 54.2(17) 2_656 .
O1 U1 N1 U1 -77.2(14) . 2_656
O3 U1 N1 U1 51.3(15) . 2_656
O2 U1 N1 U1 168.0(13) . 2_656
N1 U1 N1 U1 -45.5(15) 2_656 2_656
N2 U1 N1 U1 51.7(12) 2_656 2_656
N2 U1 N1 U1 -2.5(12) . 2_656
N2 N1 N2 N1 -179(8) 2_656 2_656
U1 N1 N2 N1 92(5) . 2_656
U1 N1 N2 N1 -90(5) 2_656 2_656
N1 N1 N2 N2 179(8) 2_656 2_656
U1 N1 N2 N2 -90(3) . 2_656
U1 N1 N2 N2 89(3) 2_656 2_656
N1 N1 N2 U1 90(5) 2_656 2_656
N2 N1 N2 U1 -89(3) 2_656 2_656
U1 N1 N2 U1 -178.9(5) . 2_656
N1 N1 N2 U1 -92(5) 2_656 .
N2 N1 N2 U1 90(3) 2_656 .
U1 N1 N2 U1 178.9(5) 2_656 .
O1 U1 N2 N1 71.3(17) . 2_656
O3 U1 N2 N1 -175.8(17) . 2_656
O2 U1 N2 N1 -53.8(18) . 2_656
N1 U1 N2 N1 -42.1(19) . 2_656
N2 U1 N2 N1 -85.7(19) 2_656 2_656
O1 U1 N2 N2 157.0(4) . 2_656
O3 U1 N2 N2 -90.1(4) . 2_656
O2 U1 N2 N2 31.9(4) . 2_656
N1 U1 N2 N2 43.6(7) . 2_656
N1 U1 N2 N2 85.7(19) 2_656 2_656
O1 U1 N2 N1 113.4(6) . .
O3 U1 N2 N1 -133.6(6) . .
O2 U1 N2 N1 -11.6(7) . .
N1 U1 N2 N1 42.1(19) 2_656 .
N2 U1 N2 N1 -43.6(7) 2_656 .
O1 U1 N2 U1 115.6(10) . 2_656
O3 U1 N2 U1 -131.4(10) . 2_656
O2 U1 N2 U1 -9.4(12) . 2_656
N1 U1 N2 U1 2.2(10) . 2_656
N1 U1 N2 U1 44.3(12) 2_656 2_656
N2 U1 N2 U1 -41.4(11) 2_656 2_656
O3 U1 O1 Si1 -31(2) . .
O2 U1 O1 Si1 -150(2) . .
N1 U1 O1 Si1 101(2) . .
N1 U1 O1 Si1 92(2) 2_656 .
N2 U1 O1 Si1 85(2) 2_656 .
N2 U1 O1 Si1 75(2) . .
O1 U1 O2 Si2 -46.2(18) . .
O3 U1 O2 Si2 -165.5(17) . .
N1 U1 O2 Si2 70.8(18) . .
N1 U1 O2 Si2 60.1(18) 2_656 .
N2 U1 O2 Si2 87.9(18) 2_656 .
N2 U1 O2 Si2 76.1(18) . .
O1 U1 O3 Si3 -152.1(17) . .
O2 U1 O3 Si3 -33.0(17) . .
N1 U1 O3 Si3 78.3(18) . .
N1 U1 O3 Si3 98.7(18) 2_656 .
N2 U1 O3 Si3 78.2(17) 2_656 .
N2 U1 O3 Si3 100.2(17) . .
U1 O1 Si1 C1 -138(2) . .
U1 O1 Si1 C19 101(2) . .
U1 O1 Si1 C10 -18(2) . .
U1 O2 Si2 C46 -1.9(18) . .
U1 O2 Si2 C28 -120.5(17) . .
U1 O2 Si2 C37 118.5(17) . .
U1 O3 Si3 C73 -17.0(18) . .
U1 O3 Si3 C64 -135.4(17) . .
U1 O3 Si3 C55 103.9(17) . .
O1 Si1 C1 C6 -47.6(5) . .
C19 Si1 C1 C6 69.7(5) . .
C10 Si1 C1 C6 -164.1(4) . .
O1 Si1 C1 C2 132.1(4) . .
C19 Si1 C1 C2 -110.7(5) . .
C10 Si1 C1 C2 15.5(5) . .
C6 C1 C2 C3 3.1(8) . .
Si1 C1 C2 C3 -176.5(4) . .
C6 C1 C2 C7 -175.4(5) . .
Si1 C1 C2 C7 4.9(8) . .
C1 C2 C3 C4 -1.5(9) . .
C7 C2 C3 C4 177.1(6) . .
C2 C3 C4 C5 -2.3(10) . .
C2 C3 C4 C8 178.6(6) . .
C3 C4 C5 C6 4.4(9) . .
C8 C4 C5 C6 -176.5(6) . .
C4 C5 C6 C1 -2.8(9) . .
C4 C5 C6 C9 -178.9(6) . .
C2 C1 C6 C5 -1.0(8) . .
Si1 C1 C6 C5 178.7(4) . .
C2 C1 C6 C9 174.9(5) . .
Si1 C1 C6 C9 -5.4(7) . .
O1 Si1 C10 C15 -46.5(5) . .
C1 Si1 C10 C15 71.4(5) . .
C19 Si1 C10 C15 -161.9(4) . .
O1 Si1 C10 C11 132.6(5) . .
C1 Si1 C10 C11 -109.6(5) . .
C19 Si1 C10 C11 17.2(6) . .
C15 C10 C11 C12 4.5(8) . .
Si1 C10 C11 C12 -174.5(5) . .
C15 C10 C11 C16 -172.6(6) . .
Si1 C10 C11 C16 8.4(9) . .
C10 C11 C12 C13 -1.5(10) . .
C16 C11 C12 C13 175.8(6) . .
C11 C12 C13 C14 -2.7(10) . .
C11 C12 C13 C17 179.5(6) . .
C12 C13 C14 C15 3.9(10) . .
C17 C13 C14 C15 -178.3(6) . .
C11 C10 C15 C14 -3.4(8) . .
Si1 C10 C15 C14 175.7(4) . .
C11 C10 C15 C18 171.5(5) . .
Si1 C10 C15 C18 -9.4(8) . .
C13 C14 C15 C10 -0.9(10) . .
C13 C14 C15 C18 -176.2(6) . .
O1 Si1 C19 C20 132.4(6) . .
C1 Si1 C19 C20 14.1(7) . .
C10 Si1 C19 C20 -112.4(6) . .
O1 Si1 C19 C24 -48.1(5) . .
C1 Si1 C19 C24 -166.4(4) . .
C10 Si1 C19 C24 67.1(5) . .
C24 C19 C20 C21 4.9(11) . .
Si1 C19 C20 C21 -175.6(7) . .
C24 C19 C20 C25 -174.8(7) . .
Si1 C19 C20 C25 4.7(10) . .
C19 C20 C21 C22 -4.0(15) . .
C25 C20 C21 C22 175.7(10) . .
C20 C21 C22 C23 0.5(17) . .
C20 C21 C22 C26 -179.9(11) . .
C21 C22 C23 C24 1.8(16) . .
C26 C22 C23 C24 -177.8(10) . .
C22 C23 C24 C19 -0.6(13) . .
C22 C23 C24 C27 -177.0(8) . .
C20 C19 C24 C23 -2.8(10) . .
Si1 C19 C24 C23 177.7(6) . .
C20 C19 C24 C27 173.5(6) . .
Si1 C19 C24 C27 -6.0(8) . .
O2 Si2 C28 C33 133.9(4) . .
C46 Si2 C28 C33 18.1(5) . .
C37 Si2 C28 C33 -108.9(5) . .
O2 Si2 C28 C29 -49.2(4) . .
C46 Si2 C28 C29 -164.9(4) . .
C37 Si2 C28 C29 68.0(4) . .
C33 C28 C29 C30 -3.3(7) . .
Si2 C28 C29 C30 179.6(4) . .
C33 C28 C29 C34 175.4(5) . .
Si2 C28 C29 C34 -1.8(7) . .
C28 C29 C30 C31 0.1(9) . .
C34 C29 C30 C31 -178.7(6) . .
C29 C30 C31 C32 2.6(9) . .
C29 C30 C31 C35 -178.8(6) . .
C30 C31 C32 C33 -2.0(10) . .
C35 C31 C32 C33 179.3(6) . .
C29 C28 C33 C32 3.7(8) . .
Si2 C28 C33 C32 -179.3(4) . .
C29 C28 C33 C36 -174.4(5) . .
Si2 C28 C33 C36 2.6(8) . .
C31 C32 C33 C28 -1.2(10) . .
C31 C32 C33 C36 177.1(6) . .
O2 Si2 C37 C42 129.3(4) . .
C46 Si2 C37 C42 -115.1(5) . .
C28 Si2 C37 C42 10.7(5) . .
O2 Si2 C37 C38 -48.9(4) . .
C46 Si2 C37 C38 66.8(4) . .
C28 Si2 C37 C38 -167.5(4) . .
C42 C37 C38 C39 -4.4(8) . .
Si2 C37 C38 C39 174.0(4) . .
C42 C37 C38 C43 174.7(5) . .
Si2 C37 C38 C43 -7.0(7) . .
C37 C38 C39 C40 2.3(8) . .
C43 C38 C39 C40 -176.8(5) . .
C38 C39 C40 C41 0.7(9) . .
C38 C39 C40 C44 -178.9(6) . .
C39 C40 C41 C42 -1.4(9) . .
C44 C40 C41 C42 178.1(6) . .
C40 C41 C42 C37 -0.8(9) . .
C40 C41 C42 C45 176.6(6) . .
C38 C37 C42 C41 3.6(7) . .
Si2 C37 C42 C41 -174.6(4) . .
C38 C37 C42 C45 -173.7(5) . .
Si2 C37 C42 C45 8.2(8) . .
O2 Si2 C46 C47 132.0(5) . .
C28 Si2 C46 C47 -110.7(5) . .
C37 Si2 C46 C47 16.1(6) . .
O2 Si2 C46 C51 -48.5(5) . .
C28 Si2 C46 C51 68.8(5) . .
C37 Si2 C46 C51 -164.4(4) . .
C51 C46 C47 C48 2.2(9) . .
Si2 C46 C47 C48 -178.3(5) . .
C51 C46 C47 C52 -175.1(6) . .
Si2 C46 C47 C52 4.4(9) . .
C46 C47 C48 C49 0.3(10) . .
C52 C47 C48 C49 177.7(6) . .
C47 C48 C49 C50 -3.7(10) . .
C47 C48 C49 C53 -179.2(7) . .
C48 C49 C50 C51 4.6(10) . .
C53 C49 C50 C51 -179.9(7) . .
C49 C50 C51 C46 -2.1(10) . .
C49 C50 C51 C54 -178.0(6) . .
C47 C46 C51 C50 -1.3(9) . .
Si2 C46 C51 C50 179.1(5) . .
C47 C46 C51 C54 174.1(6) . .
Si2 C46 C51 C54 -5.4(8) . .
O3 Si3 C55 C56 124.0(5) . .
C73 Si3 C55 C56 -119.9(5) . .
C64 Si3 C55 C56 5.9(6) . .
O3 Si3 C55 C60 -50.4(5) . .
C73 Si3 C55 C60 65.7(5) . .
C64 Si3 C55 C60 -168.5(4) . .
C60 C55 C56 C57 2.6(9) . .
Si3 C55 C56 C57 -171.8(6) . .
C60 C55 C56 C61 -173.9(6) . .
Si3 C55 C56 C61 11.7(9) . .
C55 C56 C57 C58 0.2(12) . .
C61 C56 C57 C58 176.9(7) . .
C56 C57 C58 C59 -3.4(12) . .
C56 C57 C58 C62 -179.6(8) . .
C57 C58 C59 C60 3.8(11) . .
C62 C58 C59 C60 -179.9(7) . .
C58 C59 C60 C55 -1.0(9) . .
C58 C59 C60 C63 179.9(6) . .
C56 C55 C60 C59 -2.2(8) . .
Si3 C55 C60 C59 172.8(4) . .
C56 C55 C60 C63 176.9(5) . .
Si3 C55 C60 C63 -8.2(7) . .
O3 Si3 C64 C65 -47.5(5) . .
C73 Si3 C64 C65 -163.7(4) . .
C55 Si3 C64 C65 68.5(5) . .
O3 Si3 C64 C69 134.6(4) . .
C73 Si3 C64 C69 18.3(5) . .
C55 Si3 C64 C69 -109.4(5) . .
C69 C64 C65 C66 -3.5(8) . .
Si3 C64 C65 C66 178.4(4) . .
C69 C64 C65 C70 176.6(5) . .
Si3 C64 C65 C70 -1.5(7) . .
C64 C65 C66 C67 -0.4(8) . .
C70 C65 C66 C67 179.6(5) . .
C65 C66 C67 C68 4.2(9) . .
C65 C66 C67 C71 -178.0(6) . .
C66 C67 C68 C69 -4.4(9) . .
C71 C67 C68 C69 177.9(6) . .
C67 C68 C69 C64 0.6(9) . .
C67 C68 C69 C72 179.4(6) . .
C65 C64 C69 C68 3.3(8) . .
Si3 C64 C69 C68 -178.7(4) . .
C65 C64 C69 C72 -175.3(6) . .
Si3 C64 C69 C72 2.7(8) . .
O3 Si3 C73 C74 -46.2(4) . .
C64 Si3 C73 C74 71.3(4) . .
C55 Si3 C73 C74 -161.5(4) . .
O3 Si3 C73 C78 135.4(4) . .
C64 Si3 C73 C78 -107.1(4) . .
C55 Si3 C73 C78 20.1(5) . .
C78 C73 C74 C75 -2.4(7) . .
Si3 C73 C74 C75 179.0(4) . .
C78 C73 C74 C79 172.5(5) . .
Si3 C73 C74 C79 -6.0(7) . .
C73 C74 C75 C76 0.3(9) . .
C79 C74 C75 C76 -174.9(5) . .
C74 C75 C76 C77 1.4(8) . .
C74 C75 C76 C80 180.0(6) . .
C75 C76 C77 C78 -0.9(9) . .
C80 C76 C77 C78 -179.5(6) . .
C76 C77 C78 C73 -1.3(9) . .
C76 C77 C78 C81 175.5(6) . .
C74 C73 C78 C77 2.9(7) . .
Si3 C73 C78 C77 -178.7(4) . .
C74 C73 C78 C81 -173.8(5) . .
Si3 C73 C78 C81 4.7(7) . .
C87 C82 C83 C84 0.0 . .
C82 C83 C84 C85 0.0 . .
C83 C84 C85 C86 0.0 . .
C84 C85 C86 C87 0.0 . .
C85 C86 C87 C82 0.0 . .
C83 C82 C87 C86 0.0 . .
C93 C88 C89 C90 0.0 . .
C88 C89 C90 C91 0.0 . .
C89 C90 C91 C92 0.0 . .
C90 C91 C92 C93 0.0 . .
C91 C92 C93 C88 0.0 . .
C89 C88 C93 C92 0.0 . .
C99 C94 C95 C96 0.0 . .
C94 C95 C96 C97 0.0 . .
C95 C96 C97 C98 0.0 . .
C96 C97 C98 C99 0.0 . .
C97 C98 C99 C94 0.0 . .
C95 C94 C99 C98 0.0 . .
